data_8100946
loop_
_publ_author_name
'Hauss\"uhl, Eiken'
'Tillmanns, Ekkehart'

_publ_section_title
;
Crystal structure of ammonium guanidinium zirconium bis(nitrilotriacetate) 
dihydrate, (NH~4~)(C(NH~2~)~3~)Zr(N(CH~2~COO)~3~)~2~ &#x00B7; 2H~2~O
;
_journal_issue 2
_journal_name_full 'Zeitschrift f\"ur Kristallographie - New Crystal Structures'
_journal_page_first 273
_journal_page_last 274
_journal_volume 216
_journal_year 2001
_chemical_formula_structural '(NH4) (C(N H2)3) Zr (N(C H2 COO)3)2  2(H2 O)'
_chemical_formula_sum 'C13 H26 N6 O14 Zr'
_chemical_formula_weight 581.62
_space_group_IT_number 4
_symmetry_cell_setting monoclinic
_symmetry_space_group_name_Hall 'P 2yb'
_symmetry_space_group_name_H-M 'P 1 21 1'
_cell_angle_alpha 90.00
_cell_angle_beta 113.35(3)
_cell_angle_gamma 90.00
_cell_formula_units_Z 2
_cell_length_a 9.920(2)
_cell_length_b 11.339(2)
_cell_length_c 10.541(2)
_cell_measurement_temperature 293(2)
_cell_volume 1088.6(4)
_diffrn_ambient_temperature 293(2)
_exptl_crystal_density_diffrn 1.774
_exptl_crystal_density_meas 1.738
_cod_original_sg_symbol_H-M 'P 21'
_cod_database_code 8100946

loop_
_symmetry_equiv_pos_as_xyz
'x, y, z'
'-x, y+1/2, -z'

loop_
_atom_site_label
_atom_site_type_symbol
_atom_site_fract_x
_atom_site_fract_y
_atom_site_fract_z
_atom_site_U_iso_or_equiv
_atom_site_adp_type
_atom_site_occupancy
_atom_site_symmetry_multiplicity
_atom_site_calc_flag
_atom_site_refinement_flags
_atom_site_disorder_assembly
_atom_site_disorder_group
Zr Zr 0.912076(19) 0.164171(18) 0.725318(18) 0.02249(5) Uani 1 2 d . . .
N1 N 1.0695(2) 0.26673(17) 0.9391(2) 0.0243(4) Uani 1 2 d . . .
N2 N 0.9597(2) 0.01667(17) 0.57498(19) 0.0279(4) Uani 1 2 d . . .
N3 N 0.3722(3) 0.0749(2) 0.3782(3) 0.0538(7) Uani 1 2 d D . .
N31 N 0.4295(3) 0.8734(3) 0.8910(3) 0.0530(7) Uani 1 2 d . . .
N32 N 0.5549(4) 1.0099(4) 1.0522(4) 0.0768(12) Uani 1 2 d . . .
N33 N 0.5634(3) 1.0097(3) 0.8395(4) 0.0759(10) Uani 1 2 d . . .
C11 C 1.0919(3) 0.3888(2) 0.9008(2) 0.0313(5) Uani 1 2 d . . .
C12 C 1.2078(3) 0.1996(2) 0.9992(3) 0.0299(5) Uani 1 2 d . . .
C13 C 0.9943(3) 0.2677(2) 1.0362(2) 0.0283(5) Uani 1 2 d . . .
C14 C 0.9565(3) 0.4328(2) 0.7826(2) 0.0298(5) Uani 1 2 d . . .
C15 C 1.1714(3) 0.0695(2) 0.9807(2) 0.0271(5) Uani 1 2 d . . .
C16 C 0.8397(3) 0.2224(2) 0.9768(2) 0.0318(5) Uani 1 2 d . . .
C21 C 0.9182(3) -0.1006(2) 0.6090(3) 0.0352(5) Uani 1 2 d . . .
C22 C 1.1174(3) 0.0224(2) 0.6009(3) 0.0342(5) Uani 1 2 d . . .
C23 C 0.8663(3) 0.0481(3) 0.4279(2) 0.0355(5) Uani 1 2 d . . .
C24 C 0.7882(3) -0.0898(2) 0.6470(2) 0.0323(5) Uani 1 2 d . . .
C25 C 1.1735(2) 0.1471(3) 0.6361(2) 0.0308(6) Uani 1 2 d . . .
C26 C 0.7435(3) 0.13270(19) 0.4126(2) 0.0334(6) Uani 1 2 d . . .
C30 C 0.5157(3) 0.9652(2) 0.9291(3) 0.0372(5) Uani 1 2 d . . .
O14A O 0.9357(2) 0.53822(15) 0.76081(18) 0.0414(4) Uani 1 2 d . . .
O14B O 0.87185(19) 0.35217(15) 0.70594(17) 0.0368(4) Uani 1 2 d . . .
O15A O 1.2474(2) -0.00339(16) 1.06366(19) 0.0422(4) Uani 1 2 d . . .
O15B O 1.05713(19) 0.04359(15) 0.87051(18) 0.0317(4) Uani 1 2 d . . .
O16A O 0.7678(2) 0.22021(17) 1.0481(2) 0.0452(4) Uani 1 2 d . . .
O16B O 0.78989(17) 0.18478(19) 0.85157(17) 0.0410(5) Uani 1 2 d . . .
O24A O 0.7150(2) -0.17829(16) 0.6464(2) 0.0464(5) Uani 1 2 d . . .
O24B O 0.76333(19) 0.01244(16) 0.68326(18) 0.0387(4) Uani 1 2 d . . .
O25A O 1.28596(19) 0.1779(3) 0.6242(2) 0.0503(5) Uani 1 2 d . . .
O25B O 1.09694(18) 0.21488(15) 0.68099(16) 0.0322(3) Uani 1 2 d . . .
O26A O 0.6373(2) 0.1402(2) 0.30358(17) 0.0533(7) Uani 1 2 d . . .
O26B O 0.76225(19) 0.19793(15) 0.51798(16) 0.0403(5) Uani 1 2 d . . .
OW1 O 0.4283(3) -0.1077(2) 0.5732(3) 0.0559(6) Uani 1 2 d . . .
OW2 O 0.4984(3) 0.3564(3) 0.7354(4) 0.0926(10) Uani 1 2 d D . .
H3A H 0.368(5) 0.135(4) 0.409(5) 0.118(9) Uiso 1 2 d D . .
H3B H 0.427(6) 0.081(5) 0.337(5) 0.118(9) Uiso 1 2 d . . .
H3C H 0.267(6) 0.061(5) 0.321(5) 0.118(9) Uiso 1 2 d . . .
H3D H 0.392(6) 0.007(5) 0.434(5) 0.118(9) Uiso 1 2 d . . .
H11A H 1.115(2) 0.438(2) 0.982(2) 0.018(5) Uiso 1 2 d . . .
H11B H 1.169(3) 0.389(3) 0.860(3) 0.051(9) Uiso 1 2 d . . .
H12A H 1.263(3) 0.219(3) 1.099(3) 0.053(9) Uiso 1 2 d . . .
H12B H 1.273(3) 0.219(2) 0.951(3) 0.045(8) Uiso 1 2 d . . .
H13A H 1.049(3) 0.218(3) 1.112(3) 0.054(9) Uiso 1 2 d . . .
H13B H 0.995(2) 0.342(2) 1.074(2) 0.018(5) Uiso 1 2 d . . .
H21A H 0.998(3) -0.133(3) 0.688(3) 0.048(8) Uiso 1 2 d . . .
H21B H 0.901(3) -0.156(3) 0.532(3) 0.039(8) Uiso 1 2 d . . .
H22A H 1.136(3) -0.005(3) 0.522(3) 0.040(8) Uiso 1 2 d . . .
H22B H 1.175(3) -0.027(2) 0.685(2) 0.027(6) Uiso 1 2 d . . .
H23A H 0.838(4) -0.025(3) 0.373(3) 0.067(11) Uiso 1 2 d . . .
H23B H 0.932(3) 0.085(3) 0.387(3) 0.053(9) Uiso 1 2 d . . .
H31A H 0.406(4) 0.832(3) 0.810(4) 0.066(11) Uiso 1 2 d . . .
H31B H 0.391(4) 0.847(4) 0.945(4) 0.067(12) Uiso 1 2 d . . .
H32A H 0.610(5) 1.067(4) 1.081(4) 0.076(10) Uiso 1 2 d . . .
H32B H 0.530(5) 0.986(5) 1.103(5) 0.076(10) Uiso 1 2 d . . .
H33A H 0.512(6) 1.002(5) 0.725(5) 0.117(13) Uiso 1 2 d . . .
H33B H 0.620(6) 1.066(5) 0.872(5) 0.117(13) Uiso 1 2 d . . .
HW1A H 0.376(4) -0.167(4) 0.542(4) 0.069(9) Uiso 1 2 d . . .
HW1B H 0.503(5) -0.130(4) 0.580(4) 0.069(9) Uiso 1 2 d . . .
HW2A H 0.583(6) 0.324(7) 0.732(8) 0.20(2) Uiso 1 2 d D . .
HW2B H 0.412(7) 0.293(7) 0.702(7) 0.20(2) Uiso 1 2 d D . .

loop_
_atom_site_aniso_label
_atom_site_aniso_U_11
_atom_site_aniso_U_22
_atom_site_aniso_U_33
_atom_site_aniso_U_23
_atom_site_aniso_U_13
_atom_site_aniso_U_12
Zr 0.02365(8) 0.02229(8) 0.02199(8) -0.00399(13) 0.00954(6) -0.00086(14)
N1 0.0245(10) 0.0219(10) 0.0276(10) 0.0015(9) 0.0115(8) 0.0000(8)
N2 0.0321(10) 0.0263(9) 0.0277(9) -0.0040(8) 0.0144(8) -0.0004(8)
N3 0.0451(14) 0.0404(14) 0.072(2) 0.0074(13) 0.0193(13) 0.0037(12)
N31 0.0570(17) 0.0528(18) 0.0572(19) -0.0099(14) 0.0312(15) -0.0214(14)
N32 0.0508(19) 0.105(3) 0.071(2) -0.051(2) 0.0212(16) -0.007(2)
N33 0.0562(18) 0.095(3) 0.070(2) 0.0244(19) 0.0183(16) -0.0290(18)
C11 0.0373(13) 0.0221(11) 0.0323(12) -0.0011(9) 0.0115(10) -0.0076(9)
C12 0.0246(11) 0.0293(15) 0.0307(12) 0.0015(9) 0.0056(9) 0.0023(9)
C13 0.0364(12) 0.0251(11) 0.0245(11) -0.0032(10) 0.0134(10) -0.0014(10)
C14 0.0358(12) 0.0274(12) 0.0301(11) -0.0020(9) 0.0172(10) -0.0001(10)
C15 0.0283(13) 0.0319(14) 0.0260(11) -0.0019(10) 0.0157(10) 0.0020(11)
C16 0.0394(13) 0.0239(11) 0.0402(13) -0.0056(10) 0.0243(11) -0.0007(10)
C21 0.0476(14) 0.0243(11) 0.0403(14) -0.0055(11) 0.0246(12) -0.0011(11)
C22 0.0327(12) 0.0326(13) 0.0412(14) -0.0025(11) 0.0189(11) 0.0054(10)
C23 0.0417(14) 0.0416(14) 0.0248(11) -0.0034(11) 0.0149(10) 0.0056(12)
C24 0.0329(12) 0.0328(13) 0.0286(11) -0.0042(10) 0.0096(10) -0.0064(10)
C25 0.0288(10) 0.0343(19) 0.0298(10) 0.0039(11) 0.0120(8) 0.0015(11)
C26 0.0337(12) 0.0382(16) 0.0277(12) -0.0053(9) 0.0116(9) -0.0027(9)
C30 0.0249(11) 0.0449(14) 0.0387(13) -0.0039(11) 0.0092(10) -0.0009(10)
O14A 0.0519(11) 0.0256(8) 0.0483(10) 0.0019(8) 0.0215(9) 0.0021(8)
O14B 0.0396(10) 0.0268(8) 0.0343(10) -0.0048(7) 0.0045(8) 0.0051(7)
O15A 0.0447(10) 0.0374(10) 0.0405(10) 0.0086(8) 0.0127(8) 0.0125(8)
O15B 0.0391(9) 0.0240(8) 0.0309(9) -0.0014(7) 0.0129(8) -0.0009(7)
O16A 0.0531(11) 0.0476(10) 0.0521(11) -0.0099(9) 0.0390(10) -0.0048(9)
O16B 0.0327(8) 0.0535(16) 0.0431(8) -0.0209(9) 0.0217(7) -0.0145(8)
O24A 0.0453(11) 0.0328(10) 0.0604(13) -0.0018(9) 0.0202(10) -0.0115(8)
O24B 0.0373(10) 0.0378(10) 0.0476(10) -0.0160(8) 0.0238(8) -0.0120(8)
O25A 0.0389(8) 0.0499(14) 0.0714(11) -0.0027(12) 0.0317(8) -0.0063(11)
O25B 0.0370(9) 0.0297(7) 0.0355(9) -0.0013(7) 0.0202(7) -0.0028(7)
O26A 0.0481(9) 0.070(2) 0.0284(8) -0.0140(9) 0.0006(7) 0.0083(10)
O26B 0.0431(9) 0.0404(12) 0.0271(8) -0.0083(7) 0.0029(7) 0.0114(7)
OW1 0.0421(12) 0.0439(12) 0.0691(15) -0.0033(11) 0.0086(11) -0.0062(10)
OW2 0.0686(19) 0.0744(19) 0.116(3) -0.0182(19) 0.0160(19) -0.0183(16)

loop_
_geom_bond_atom_site_label_1
_geom_bond_atom_site_label_2
_geom_bond_distance
_geom_bond_site_symmetry_2
_geom_bond_publ_flag
Zr O15B 2.1300(18) . ?
Zr O26B 2.1348(18) . ?
Zr O16B 2.1386(16) . ?
Zr O25B 2.1427(16) . ?
Zr O14B 2.1634(18) . ?
Zr O24B 2.1944(17) . ?
Zr N1 2.466(2) . ?
Zr N2 2.4748(18) . ?
N1 C12 1.475(3) . ?
N1 C11 1.484(3) . ?
N1 C13 1.486(3) . ?
N2 C21 1.477(3) . ?
N2 C22 1.480(3) . ?
N2 C23 1.500(3) . ?
N3 H3A 0.76(4) . ?
N3 H3B 0.82(5) . ?
N3 H3C 0.99(6) . ?
N3 H3D 0.94(5) . ?
N31 C30 1.306(4) . ?
N31 H31A 0.92(4) . ?
N31 H31B 0.85(4) . ?
N32 C30 1.300(4) . ?
N32 H32A 0.82(4) . ?
N32 H32B 0.73(5) . ?
N33 C30 1.313(4) . ?
N33 H33A 1.11(5) . ?
N33 H33B 0.82(5) . ?
C11 C14 1.510(3) . ?
C11 H11A 0.97(2) . ?
C11 H11B 1.01(3) . ?
C12 C15 1.513(4) . ?
C12 H12A 1.00(3) . ?
C12 H12B 0.99(3) . ?
C13 C16 1.499(3) . ?
C13 H13A 0.95(3) . ?
C13 H13B 0.93(3) . ?
C14 O14A 1.219(3) . ?
C14 O14B 1.287(3) . ?
C15 O15A 1.222(3) . ?
C15 O15B 1.295(3) . ?
C16 O16A 1.225(3) . ?
C16 O16B 1.285(3) . ?
C21 C24 1.499(3) . ?
C21 H21A 0.97(3) . ?
C21 H21B 0.98(3) . ?
C22 C25 1.510(4) . ?
C22 H22A 0.97(3) . ?
C22 H22B 1.01(2) . ?
C23 C26 1.508(3) . ?
C23 H23A 0.99(4) . ?
C23 H23B 1.00(3) . ?
C24 O24A 1.237(3) . ?
C24 O24B 1.275(3) . ?
C25 O25A 1.222(3) . ?
C25 O25B 1.295(3) . ?
C26 O26A 1.216(3) . ?
C26 O26B 1.286(3) . ?
OW1 HW1A 0.84(4) . ?
OW1 HW1B 0.76(4) . ?
OW2 HW2A 0.93(5) . ?
OW2 HW2B 1.06(7) . ?
